data_4518990
loop_
_publ_author_name
'Li, Weikang'
'Huang, Ming'
'Liu, Jiahao'
'Huang, Yong-Liang'
'Lan, Xiao-Bing'
'Ye, Zongren'
'Zhao, Cunyuan'
'Liu, Yan'
'Ke, Zhuofeng'

_publ_section_title
;
 Enhanced Hydride Donation Achieved Molybdenum Catalyzed Direct
 N-Alkylation of Anilines or Nitroarenes with Alcohols: From Computational
 Design to Experiment
;
_journal_issue 16
_journal_name_full 'ACS Catalysis'
_journal_page_first 10377
_journal_page_last 10382
_journal_paper_doi 10.1021/acscatal.1c02956
_journal_volume 11
_journal_year 2021
_chemical_formula_moiety 'C13 H12 Mo N4 O4'
_chemical_formula_sum 'C13 H12 Mo N4 O4'
_chemical_formula_weight 384.21
_chemical_name_systematic Mo-1
_space_group_crystal_system orthorhombic
_space_group_IT_number 61
_space_group_name_Hall '-P 2ac 2ab'
_space_group_name_H-M_alt 'P b c a'
_atom_sites_solution_hydrogens geom
_atom_sites_solution_primary iterative
_audit_creation_date 2021-04-01
_audit_creation_method
;
Olex2 1.2
(compiled 2018.05.29 svn.r3508 for OlexSys, GUI svn.r5506)
;
_cell_angle_alpha 90
_cell_angle_beta 90
_cell_angle_gamma 90
_cell_formula_units_Z 8
_cell_length_a 13.3874(2)
_cell_length_b 8.85320(10)
_cell_length_c 25.1701(3)
_cell_measurement_reflns_used 4208
_cell_measurement_temperature 150.00(10)
_cell_measurement_theta_max 73.7970
_cell_measurement_theta_min 4.7810
_cell_volume 2983.19(7)
_computing_cell_refinement 'CrysAlisPro 1.171.39.46 (Rigaku OD, 2018)'
_computing_data_collection 'CrysAlisPro 1.171.39.46 (Rigaku OD, 2018)'
_computing_data_reduction 'CrysAlisPro 1.171.39.46 (Rigaku OD, 2018)'
_computing_molecular_graphics 'Olex2 (Dolomanov et al., 2009)'
_computing_publication_material 'Olex2 (Dolomanov et al., 2009)'
_computing_structure_refinement 'ShelXL (Sheldrick, 2015)'
_computing_structure_solution 'olex2.solve (Bourhis et al., 2015)'
_diffrn_ambient_temperature 150
_diffrn_detector_area_resol_mean 5.2913
_diffrn_detector_type AtlasS2
_diffrn_measured_fraction_theta_full 0.999
_diffrn_measured_fraction_theta_max 0.980
_diffrn_measurement_details
;
List of Runs (angles in degrees, time in seconds):

  # Type    Start    End  Width  t~exp~   \w     \q     \k     \f   Frames
--------------------------------------------------------------------------
  1  \w   -112.00 -35.00   1.00    3.09    --  -41.14 -38.00  90.00   77
  2  \w    -82.00 -46.00   1.00    3.09    --  -41.14 125.00-180.00   36
  3  \w     -2.00  34.00   1.00    3.09    --   41.14 -19.00 150.00   36
  4  \w     82.00 178.00   1.00   14.00    --  107.79  61.00  60.00   96
  5  \w    107.00 132.00   1.00   14.00    --  107.79 -45.00 -90.00   25
  6  \w     35.00  61.00   1.00   14.00    --  107.79 -45.00 -90.00   26
  7  \w     38.00 117.00   1.00   14.00    --  107.79-125.00-120.00   79
  8  \w    109.00 152.00   1.00   14.00    --  107.79 125.00 -90.00   43
  9  \w     47.00  88.00   1.00   14.00    --  107.79 -94.00   0.00   41
;
_diffrn_measurement_device 'four-circle diffractometer'
_diffrn_measurement_device_type 'SuperNova, Dual, Cu at home/near, AtlasS2'
_diffrn_measurement_method '\w scans'
_diffrn_radiation_type CuK\a
_diffrn_radiation_wavelength 1.54184
_diffrn_reflns_av_R_equivalents 0.0378
_diffrn_reflns_av_unetI/netI 0.0382
_diffrn_reflns_Laue_measured_fraction_full 0.999
_diffrn_reflns_Laue_measured_fraction_max 0.980
_diffrn_reflns_limit_h_max 15
_diffrn_reflns_limit_h_min -16
_diffrn_reflns_limit_k_max 10
_diffrn_reflns_limit_k_min -10
_diffrn_reflns_limit_l_max 30
_diffrn_reflns_limit_l_min -21
_diffrn_reflns_number 7513
_diffrn_reflns_point_group_measured_fraction_full 0.999
_diffrn_reflns_point_group_measured_fraction_max 0.980
_diffrn_reflns_theta_full 67.684
_diffrn_reflns_theta_max 73.955
_diffrn_reflns_theta_min 3.512
_exptl_absorpt_coefficient_mu 7.424
_exptl_absorpt_correction_T_max 1.00000
_exptl_absorpt_correction_T_min 0.75950
_exptl_absorpt_correction_type multi-scan
_exptl_absorpt_process_details
;
CrysAlisPro 1.171.39.46 (Rigaku Oxford Diffraction, 2018)
Empirical absorption correction using spherical harmonics,
 implemented in SCALE3 ABSPACK scaling algorithm.
;
_exptl_crystal_colour 'clear yellowish colourless'
_exptl_crystal_colour_lustre clear
_exptl_crystal_colour_modifier yellowish
_exptl_crystal_colour_primary colourless
_exptl_crystal_density_diffrn 1.711
_exptl_crystal_description needle
_exptl_crystal_F_000 1536
_exptl_crystal_size_max 0.2
_exptl_crystal_size_mid 0.06
_exptl_crystal_size_min 0.02
_refine_diff_density_max 0.658
_refine_diff_density_min -0.687
_refine_diff_density_rms 0.107
_refine_ls_extinction_method none
_refine_ls_goodness_of_fit_ref 1.077
_refine_ls_hydrogen_treatment constr
_refine_ls_matrix_type full
_refine_ls_number_parameters 201
_refine_ls_number_reflns 2958
_refine_ls_number_restraints 0
_refine_ls_restrained_S_all 1.077
_refine_ls_R_factor_all 0.0397
_refine_ls_R_factor_gt 0.0347
_refine_ls_shift/su_max 0.001
_refine_ls_shift/su_mean 0.000
_refine_ls_structure_factor_coef Fsqd
_refine_ls_weighting_details 'w=1/[\s^2^(Fo^2^)+(0.0568P)^2^+0.0159P] where P=(Fo^2^+2Fc^2^)/3'
_refine_ls_weighting_scheme calc
_refine_ls_wR_factor_gt 0.0905
_refine_ls_wR_factor_ref 0.0946
_reflns_Friedel_coverage 0.000
_reflns_number_gt 2631
_reflns_number_total 2958
_reflns_threshold_expression 'I > 2\s(I)'
_cod_data_source_file cs1c02956_si_002.cif
_cod_data_source_block 2038859
_cod_database_code 4518990
_shelx_shelxl_version_number 2014/7
_shelx_space_group_comment
;
The symmetry employed for this shelxl refinement is uniquely defined
by the following loop, which should always be used as a source of
symmetry information in preference to the above space-group names.
They are only intended as comments.
;
_olex2_refinement_description
;
1. Others
 Fixed Uiso: H7(0.034) H9(0.032) H10(0.035) H13A(0.028) H13B(0.028)
 H12A(0.049) H12B(0.049) H12C(0.049) H8(0.041) H11A(0.081) H11B(0.081)
 H11C(0.081)
 Fixed X: H7(0.5249) H9(0.679) H10(0.6472) H13A(0.6679) H13B(0.6877)
 H12A(0.6217) H12B(0.5833) H12C(0.5101) H8(0.3643) H11A(0.2926) H11B(0.2747)
 H11C(0.346)
 Fixed Y: H7(0.1879) H9(0.3218) H10(0.5105) H13A(0.3197) H13B(0.4796)
 H12A(0.8699) H12B(0.7728) H12C(0.8162) H8(0.2694) H11A(0.625) H11B(0.5107)
 H11C(0.6493)
 Fixed Z: H7(0.3367) H9(0.4846) H10(0.5539) H13A(0.3834) H13B(0.3585)
 H12A(0.5102) H12B(0.5581) H12C(0.5119) H8(0.2992) H11A(0.3331) H11B(0.2864)
 H11C(0.2783)
;
_olex2_submission_special_instructions 'No special instructions were received'
_oxdiff_exptl_absorpt_empirical_details
;
Empirical correction (ABSPACK) includes:
- Absorption correction using spherical harmonics
- Frame scaling
;

loop_
_space_group_symop_operation_xyz
'x, y, z'
'-x+1/2, -y, z+1/2'
'-x, y+1/2, -z+1/2'
'x+1/2, -y+1/2, -z'
'-x, -y, -z'
'x-1/2, y, -z-1/2'
'x, -y-1/2, z-1/2'
'-x-1/2, y-1/2, z'

loop_
_atom_site_label
_atom_site_type_symbol
_atom_site_fract_x
_atom_site_fract_y
_atom_site_fract_z
_atom_site_U_iso_or_equiv
_atom_site_adp_type
_atom_site_occupancy
_atom_site_site_symmetry_order
_atom_site_calc_flag
_atom_site_refinement_flags_posn
_atom_site_refinement_flags_adp
_atom_site_refinement_flags_occupancy
_atom_site_disorder_assembly
_atom_site_disorder_group
Mo1 Mo 0.53755(2) 0.77392(3) 0.37199(2) 0.01921(12) Uani 1 1 d . . . . .
O4 O 0.63443(19) 1.0665(3) 0.42035(9) 0.0330(5) Uani 1 1 d . . . . .
O1 O 0.72319(19) 0.7560(3) 0.29387(9) 0.0362(5) Uani 1 1 d . . . . .
O3 O 0.4320(2) 0.9573(3) 0.28031(9) 0.0386(6) Uani 1 1 d . . . . .
N3 N 0.63281(18) 0.4893(3) 0.43208(9) 0.0218(5) Uani 1 1 d . . . . .
N1 N 0.54498(18) 0.4161(3) 0.35406(9) 0.0226(5) Uani 1 1 d . . . . .
N4 N 0.60509(19) 0.6519(3) 0.49224(9) 0.0244(5) Uani 1 1 d . . . . .
N2 N 0.4066(2) 0.4851(3) 0.32144(10) 0.0303(6) Uani 1 1 d . . . . .
O2 O 0.3296(2) 0.8452(4) 0.42687(12) 0.0562(8) Uani 1 1 d . . . . .
C6 C 0.4888(2) 0.5413(4) 0.34562(10) 0.0236(6) Uani 1 1 d . . . . .
C5 C 0.5994(2) 0.6338(3) 0.43868(11) 0.0216(5) Uani 1 1 d . . . . .
C3 C 0.4729(2) 0.8867(4) 0.31275(12) 0.0249(6) Uani 1 1 d . . . . .
C7 C 0.4998(3) 0.2858(4) 0.33533(12) 0.0286(7) Uani 1 1 d . . . . .
H7 H 0.5249 0.1879 0.3367 0.034 Uiso 1 1 calc R . . . .
C9 C 0.6560(2) 0.4200(4) 0.47975(12) 0.0267(6) Uani 1 1 d . . . . .
H9 H 0.6790 0.3218 0.4846 0.032 Uiso 1 1 calc R . . . .
C1 C 0.6584(2) 0.7556(3) 0.32380(11) 0.0225(6) Uani 1 1 d . . . . .
C10 C 0.6385(2) 0.5232(4) 0.51755(11) 0.0289(6) Uani 1 1 d . . . . .
H10 H 0.6472 0.5105 0.5539 0.035 Uiso 1 1 calc R . . . .
C13 C 0.6415(2) 0.4213(3) 0.37996(11) 0.0236(6) Uani 1 1 d . . . . .
H13A H 0.6679 0.3197 0.3834 0.028 Uiso 1 1 calc R . . . .
H13B H 0.6877 0.4796 0.3585 0.028 Uiso 1 1 calc R . . . .
C4 C 0.5971(2) 0.9605(3) 0.40208(10) 0.0234(6) Uani 1 1 d . . . . .
C12 C 0.5777(3) 0.7894(4) 0.52054(12) 0.0324(7) Uani 1 1 d . . . . .
H12A H 0.6217 0.8699 0.5102 0.049 Uiso 1 1 calc GR . . . .
H12B H 0.5833 0.7728 0.5581 0.049 Uiso 1 1 calc GR . . . .
H12C H 0.5101 0.8162 0.5119 0.049 Uiso 1 1 calc GR . . . .
C2 C 0.4062(3) 0.8134(4) 0.41018(13) 0.0318(7) Uani 1 1 d . . . . .
C8 C 0.4123(3) 0.3308(4) 0.31487(12) 0.0341(7) Uani 1 1 d . . . . .
H8 H 0.3643 0.2694 0.2992 0.041 Uiso 1 1 calc R . . . .
C11 C 0.3229(3) 0.5751(5) 0.30328(19) 0.0537(11) Uani 1 1 d . . . . .
H11A H 0.2926 0.6250 0.3331 0.081 Uiso 1 1 calc GR . . . .
H11B H 0.2747 0.5107 0.2864 0.081 Uiso 1 1 calc GR . . . .
H11C H 0.3460 0.6493 0.2783 0.081 Uiso 1 1 calc GR . . . .

loop_
_atom_site_aniso_label
_atom_site_aniso_U_11
_atom_site_aniso_U_22
_atom_site_aniso_U_33
_atom_site_aniso_U_23
_atom_site_aniso_U_13
_atom_site_aniso_U_12
Mo1 0.01640(16) 0.02131(17) 0.01992(16) -0.00146(7) 0.00114(7) 0.00179(8)
O4 0.0319(12) 0.0244(11) 0.0428(12) -0.0040(9) -0.0042(10) -0.0013(10)
O1 0.0240(12) 0.0563(15) 0.0285(11) -0.0083(10) 0.0059(9) -0.0019(11)
O3 0.0387(13) 0.0403(13) 0.0368(12) 0.0054(10) -0.0071(11) 0.0072(12)
N3 0.0163(10) 0.0251(12) 0.0238(11) -0.0024(9) -0.0017(9) 0.0004(9)
N1 0.0243(13) 0.0230(12) 0.0205(11) -0.0027(9) -0.0009(9) 0.0010(9)
N4 0.0227(12) 0.0292(13) 0.0213(11) -0.0022(9) -0.0005(9) -0.0046(11)
N2 0.0282(14) 0.0315(14) 0.0312(12) 0.0036(10) -0.0107(10) -0.0018(12)
O2 0.0321(15) 0.071(2) 0.0654(17) 0.0088(15) 0.0223(13) 0.0212(14)
C6 0.0240(14) 0.0280(15) 0.0189(12) 0.0014(10) -0.0018(10) -0.0010(12)
C5 0.0154(12) 0.0259(13) 0.0235(12) -0.0043(10) 0.0018(10) -0.0032(11)
C3 0.0225(14) 0.0246(15) 0.0277(14) 0.0005(11) 0.0020(11) 0.0008(11)
C7 0.0379(19) 0.0254(16) 0.0225(13) 0.0002(11) -0.0049(13) -0.0056(13)
C9 0.0199(14) 0.0307(14) 0.0296(14) 0.0065(11) -0.0058(11) -0.0014(12)
C1 0.0203(14) 0.0263(13) 0.0211(13) -0.0032(10) -0.0039(11) -0.0021(11)
C10 0.0201(14) 0.0420(17) 0.0245(13) 0.0029(12) -0.0046(10) -0.0080(13)
C13 0.0183(14) 0.0260(13) 0.0264(13) -0.0034(11) 0.0013(10) 0.0024(11)
C4 0.0210(13) 0.0254(14) 0.0237(12) -0.0007(10) 0.0014(10) 0.0050(11)
C12 0.0305(17) 0.0413(19) 0.0253(14) -0.0081(12) 0.0048(12) -0.0007(14)
C2 0.0281(16) 0.0308(15) 0.0366(15) 0.0009(13) 0.0086(13) 0.0056(14)
C8 0.0399(19) 0.0333(16) 0.0293(14) 0.0034(12) -0.0108(13) -0.0115(15)
C11 0.042(2) 0.046(2) 0.074(3) 0.0044(19) -0.034(2) 0.0044(19)

loop_
_atom_type_symbol
_atom_type_description
_atom_type_scat_dispersion_real
_atom_type_scat_dispersion_imag
_atom_type_scat_source
C C 0.0181 0.0091 'International Tables Vol C Tables 4.2.6.8 and 6.1.1.4'
H H 0.0000 0.0000 'International Tables Vol C Tables 4.2.6.8 and 6.1.1.4'
Mo Mo -0.0483 2.7339 'International Tables Vol C Tables 4.2.6.8 and 6.1.1.4'
N N 0.0311 0.0180 'International Tables Vol C Tables 4.2.6.8 and 6.1.1.4'
O O 0.0492 0.0322 'International Tables Vol C Tables 4.2.6.8 and 6.1.1.4'

loop_
_geom_angle_atom_site_label_1
_geom_angle_atom_site_label_2
_geom_angle_atom_site_label_3
_geom_angle
_geom_angle_site_symmetry_1
_geom_angle_site_symmetry_3
_geom_angle_publ_flag
C5 Mo1 C6 79.77(10) . . ?
C3 Mo1 C6 96.39(11) . . ?
C3 Mo1 C5 175.21(11) . . ?
C3 Mo1 C1 86.51(12) . . ?
C3 Mo1 C2 83.79(13) . . ?
C1 Mo1 C6 88.96(11) . . ?
C1 Mo1 C5 96.25(11) . . ?
C1 Mo1 C2 170.29(13) . . ?
C4 Mo1 C6 170.63(11) . . ?
C4 Mo1 C5 91.53(11) . . ?
C4 Mo1 C3 92.47(12) . . ?
C4 Mo1 C1 88.53(11) . . ?
C4 Mo1 C2 91.39(13) . . ?
C2 Mo1 C6 92.61(13) . . ?
C2 Mo1 C5 93.46(12) . . ?
C5 N3 C9 112.6(2) . . ?
C5 N3 C13 121.7(2) . . ?
C9 N3 C13 125.7(2) . . ?
C6 N1 C7 112.7(3) . . ?
C6 N1 C13 122.6(3) . . ?
C7 N1 C13 124.7(3) . . ?
C5 N4 C10 112.2(3) . . ?
C5 N4 C12 124.7(3) . . ?
C10 N4 C12 123.1(3) . . ?
C6 N2 C8 112.0(3) . . ?
C6 N2 C11 124.7(3) . . ?
C8 N2 C11 123.3(3) . . ?
N1 C6 Mo1 122.6(2) . . ?
N2 C6 Mo1 134.6(2) . . ?
N2 C6 N1 102.8(3) . . ?
N3 C5 Mo1 123.21(19) . . ?
N4 C5 Mo1 134.1(2) . . ?
N4 C5 N3 102.3(2) . . ?
O3 C3 Mo1 176.0(3) . . ?
N1 C7 H7 127.3 . . ?
C8 C7 N1 105.4(3) . . ?
C8 C7 H7 127.3 . . ?
N3 C9 H9 127.0 . . ?
C10 C9 N3 105.9(3) . . ?
C10 C9 H9 127.0 . . ?
O1 C1 Mo1 173.7(3) . . ?
N4 C10 H10 126.5 . . ?
C9 C10 N4 107.0(2) . . ?
C9 C10 H10 126.5 . . ?
N3 C13 N1 110.4(2) . . ?
N3 C13 H13A 109.6 . . ?
N3 C13 H13B 109.6 . . ?
N1 C13 H13A 109.6 . . ?
N1 C13 H13B 109.6 . . ?
H13A C13 H13B 108.1 . . ?
O4 C4 Mo1 177.7(3) . . ?
N4 C12 H12A 109.5 . . ?
N4 C12 H12B 109.5 . . ?
N4 C12 H12C 109.5 . . ?
H12A C12 H12B 109.5 . . ?
H12A C12 H12C 109.5 . . ?
H12B C12 H12C 109.5 . . ?
O2 C2 Mo1 172.4(3) . . ?
N2 C8 H8 126.4 . . ?
C7 C8 N2 107.2(3) . . ?
C7 C8 H8 126.4 . . ?
N2 C11 H11A 109.5 . . ?
N2 C11 H11B 109.5 . . ?
N2 C11 H11C 109.5 . . ?
H11A C11 H11B 109.5 . . ?
H11A C11 H11C 109.5 . . ?
H11B C11 H11C 109.5 . . ?

loop_
_geom_bond_atom_site_label_1
_geom_bond_atom_site_label_2
_geom_bond_distance
_geom_bond_site_symmetry_2
_geom_bond_publ_flag
Mo1 C6 2.260(3) . ?
Mo1 C5 2.245(3) . ?
Mo1 C3 1.993(3) . ?
Mo1 C1 2.028(3) . ?
Mo1 C4 1.985(3) . ?
Mo1 C2 2.035(3) . ?
O4 C4 1.158(4) . ?
O1 C1 1.149(4) . ?
O3 C3 1.165(4) . ?
N3 C5 1.365(4) . ?
N3 C9 1.383(4) . ?
N3 C13 1.448(3) . ?
N1 C6 1.357(4) . ?
N1 C7 1.385(4) . ?
N1 C13 1.448(4) . ?
N4 C5 1.360(4) . ?
N4 C10 1.380(4) . ?
N4 C12 1.457(4) . ?
N2 C6 1.352(4) . ?
N2 C8 1.378(5) . ?
N2 C11 1.449(4) . ?
O2 C2 1.143(4) . ?
C7 H7 0.9300 . ?
C7 C8 1.341(5) . ?
C9 H9 0.9300 . ?
C9 C10 1.340(5) . ?
C10 H10 0.9300 . ?
C13 H13A 0.9700 . ?
C13 H13B 0.9700 . ?
C12 H12A 0.9600 . ?
C12 H12B 0.9600 . ?
C12 H12C 0.9600 . ?
C8 H8 0.9300 . ?
C11 H11A 0.9600 . ?
C11 H11B 0.9600 . ?
C11 H11C 0.9600 . ?
